data_4112443
loop_
_publ_author_name
'Wei Lu'
'Bao-Xiu Mi'
'Michael C. W. Chan'
'Zheng Hui'
'Chi-Ming Che'
'Nianyong Zhu'
'Shuit-Tong Lee'

_publ_contact_author_address
;
Department of Chemistry, The University of Hong Kong, 
Pokfulam Road, Hong kong SAR, China
;
_publ_contact_author_name 'Chi-Ming Che (Prof.)'
_publ_section_title
;
 Light-Emitting Tridentate Cyclometalated Platinum(II) Complexes
 Containing \s-Alkynyl Auxiliaries: Tuning of Photo- and
 Electrophosphorescence
;
_journal_name_full 'Journal of the American Chemical Society'
_journal_page_first 4958
_journal_page_last 4971
_journal_paper_doi 10.1021/ja0317776
_journal_volume 126
_journal_year 2004
_chemical_formula_moiety 'C25 H20 N2 Pt1 Si1'
_chemical_formula_sum 'C23 H20 N2 Pt Si'
_chemical_formula_weight 547.59
_chemical_name_systematic
;
 ?
;
_space_group_IT_number 14
_symmetry_cell_setting monoclinic
_symmetry_space_group_name_Hall '-P 2ybc'
_symmetry_space_group_name_H-M 'P 1 21/c 1'
_atom_sites_solution_hydrogens geom
_atom_sites_solution_primary direct
_atom_sites_solution_secondary difmap
_audit_creation_method SHELXL-97
_cell_angle_alpha 90.00
_cell_angle_beta 98.74(3)
_cell_angle_gamma 90.00
_cell_formula_units_Z 4
_cell_length_a 14.684(3)
_cell_length_b 11.146(2)
_cell_length_c 12.828(3)
_cell_measurement_reflns_used 0
_cell_measurement_temperature 301(2)
_cell_measurement_theta_max 0
_cell_measurement_theta_min 0
_cell_volume 2075.2(8)
_computing_molecular_graphics 'Ortep-3 for Windows (Farrugia, 1997)'
_computing_publication_material 'WinGX publication routines (Farrugia, 1999)'
_computing_structure_refinement 'SHELXL-97 (Sheldrick, 1997)'
_computing_structure_solution 'SHELXS-97 (Sheldrick, 1997)'
_diffrn_ambient_temperature 301(2)
_diffrn_measured_fraction_theta_full 0.892
_diffrn_measured_fraction_theta_max 0.892
_diffrn_radiation_monochromator graphite
_diffrn_radiation_source 'fine-focus sealed tube'
_diffrn_radiation_type MoK\a
_diffrn_radiation_wavelength 0.71073
_diffrn_reflns_av_R_equivalents 0.0702
_diffrn_reflns_av_sigmaI/netI 0.0824
_diffrn_reflns_limit_h_max 17
_diffrn_reflns_limit_h_min -17
_diffrn_reflns_limit_k_max 13
_diffrn_reflns_limit_k_min -13
_diffrn_reflns_limit_l_max 15
_diffrn_reflns_limit_l_min -14
_diffrn_reflns_number 8345
_diffrn_reflns_theta_full 25.50
_diffrn_reflns_theta_max 25.50
_diffrn_reflns_theta_min 2.30
_exptl_absorpt_coefficient_mu 6.829
_exptl_absorpt_correction_type none
_exptl_crystal_colour orange
_exptl_crystal_density_diffrn 1.753
_exptl_crystal_description prism
_exptl_crystal_F_000 1056
_exptl_crystal_size_max 0.3
_exptl_crystal_size_mid 0.2
_exptl_crystal_size_min 0.15
_refine_diff_density_max 0.834
_refine_diff_density_min -1.732
_refine_diff_density_rms 0.133
_refine_ls_extinction_method none
_refine_ls_goodness_of_fit_ref 0.932
_refine_ls_hydrogen_treatment mixed
_refine_ls_matrix_type full
_refine_ls_number_parameters 244
_refine_ls_number_reflns 3453
_refine_ls_number_restraints 0
_refine_ls_restrained_S_all 0.932
_refine_ls_R_factor_all 0.0554
_refine_ls_R_factor_gt 0.0384
_refine_ls_shift/su_max 0.001
_refine_ls_shift/su_mean 0.000
_refine_ls_structure_factor_coef Fsqd
_refine_ls_weighting_details 'calc w=1/[\s^2^(Fo^2^)+(0.0365P)^2^+0.0000P] where P=(Fo^2^+2Fc^2^)/3'
_refine_ls_weighting_scheme calc
_refine_ls_wR_factor_gt 0.0943
_refine_ls_wR_factor_ref 0.0992
_reflns_number_gt 2436
_reflns_number_total 3453
_reflns_threshold_expression >2sigma(I)
_cod_data_source_file ja0317776si20031217_101956_4.cif
_cod_data_source_block mar204a
_cod_original_cell_volume 2075.2(7)
_cod_original_sg_symbol_H-M 'P 21/c'
_cod_database_code 4112443

loop_
_symmetry_equiv_pos_as_xyz
'x, y, z'
'-x, y+1/2, -z+1/2'
'-x, -y, -z'
'x, -y-1/2, z-1/2'

loop_
_atom_site_label
_atom_site_type_symbol
_atom_site_fract_x
_atom_site_fract_y
_atom_site_fract_z
_atom_site_U_iso_or_equiv
_atom_site_adp_type
_atom_site_occupancy
_atom_site_symmetry_multiplicity
_atom_site_calc_flag
_atom_site_refinement_flags
Pt1 Pt 0.085634(19) 0.05531(2) 0.33743(2) 0.06212(14) Uani 1 1 d .
Si1 Si 0.46543(14) -0.2351(2) 0.0888(2) 0.0809(7) Uani 1 1 d .
N1 N 0.1622(5) 0.1170(6) 0.4756(6) 0.0832(19) Uani 1 1 d .
N2 N -0.0132(4) 0.1245(5) 0.4106(5) 0.0629(15) Uani 1 1 d .
C1 C 0.2562(6) 0.1133(8) 0.5056(8) 0.089(3) Uani 1 1 d .
H1 H 0.2927 0.0778 0.4609 0.106 Uiso 1 1 calc R
C2 C 0.2974(6) 0.1607(9) 0.5996(9) 0.106(3) Uani 1 1 d .
H2 H 0.3611 0.1580 0.6181 0.127 Uiso 1 1 calc R
C3 C 0.2431(8) 0.2130(10) 0.6672(8) 0.108(3) Uani 1 1 d .
H3 H 0.2704 0.2464 0.7308 0.130 Uiso 1 1 calc R
C4 C 0.1507(7) 0.2149(8) 0.6402(7) 0.089(3) Uani 1 1 d .
H4 H 0.1148 0.2485 0.6863 0.107 Uiso 1 1 calc R
C5 C 0.1082(6) 0.1678(7) 0.5449(7) 0.076(2) Uani 1 1 d .
C6 C 0.0095(6) 0.1716(6) 0.5076(6) 0.070(2) Uani 1 1 d .
C7 C -0.0576(7) 0.2176(7) 0.5589(7) 0.090(3) Uani 1 1 d .
H7 H -0.0432 0.2507 0.6260 0.108 Uiso 1 1 calc R
C8 C -0.1476(7) 0.2135(8) 0.5080(9) 0.094(3) Uani 1 1 d .
H8 H -0.1944 0.2434 0.5421 0.113 Uiso 1 1 calc R
C9 C -0.1695(6) 0.1670(7) 0.4095(8) 0.087(3) Uani 1 1 d .
H9 H -0.2302 0.1666 0.3760 0.105 Uiso 1 1 calc R
C10 C -0.1001(5) 0.1204(6) 0.3598(6) 0.067(2) Uani 1 1 d .
C11 C -0.1069(6) 0.0621(6) 0.2568(7) 0.073(2) Uani 1 1 d .
C12 C -0.1915(6) 0.0488(7) 0.1902(9) 0.088(3) Uani 1 1 d .
H12 H -0.2458 0.0766 0.2108 0.106 Uiso 1 1 calc R
C13 C -0.1926(8) -0.0072(10) 0.0920(10) 0.108(3) Uani 1 1 d .
H13 H -0.2478 -0.0158 0.0464 0.130 Uiso 1 1 calc R
C14 C -0.1123(8) -0.0491(7) 0.0634(9) 0.102(3) Uani 1 1 d .
H14 H -0.1127 -0.0855 -0.0019 0.123 Uiso 1 1 calc R
C15 C -0.0293(7) -0.0368(7) 0.1332(8) 0.089(3) Uani 1 1 d .
H15 H 0.0247 -0.0673 0.1139 0.107 Uiso 1 1 calc R
C16 C -0.0257(6) 0.0186(6) 0.2281(6) 0.066(2) Uani 1 1 d .
C17 C 0.1839(5) -0.0127(7) 0.2679(6) 0.0651(19) Uani 1 1 d .
C18 C 0.2456(6) -0.0546(6) 0.2280(6) 0.071(2) Uani 1 1 d .
C19 C 0.3156(5) -0.1052(7) 0.1830(6) 0.0678(19) Uani 1 1 d .
C20 C 0.3758(5) -0.1542(7) 0.1444(6) 0.077(2) Uani 1 1 d .
C21 C 0.4972(8) -0.3690(10) 0.1721(11) 0.167(5) Uani 1 1 d .
H21A H 0.5440 -0.4136 0.1442 0.251 Uiso 1 1 calc R
H21B H 0.4438 -0.4187 0.1724 0.251 Uiso 1 1 calc R
H21C H 0.5202 -0.3441 0.2429 0.251 Uiso 1 1 calc R
C22 C 0.5690(5) -0.1372(9) 0.0887(8) 0.109(3) Uani 1 1 d .
H22A H 0.6154 -0.1806 0.0591 0.163 Uiso 1 1 calc R
H22B H 0.5927 -0.1142 0.1598 0.163 Uiso 1 1 calc R
H22C H 0.5519 -0.0668 0.0473 0.163 Uiso 1 1 calc R
C23 C 0.4190(6) -0.2808(13) -0.0468(8) 0.171(6) Uani 1 1 d .
H23A H 0.4654 -0.3238 -0.0768 0.256 Uiso 1 1 calc R
H23B H 0.4010 -0.2109 -0.0885 0.256 Uiso 1 1 calc R
H23C H 0.3664 -0.3317 -0.0457 0.256 Uiso 1 1 calc R

loop_
_atom_site_aniso_label
_atom_site_aniso_U_11
_atom_site_aniso_U_22
_atom_site_aniso_U_33
_atom_site_aniso_U_23
_atom_site_aniso_U_13
_atom_site_aniso_U_12
Pt1 0.0650(2) 0.05263(19) 0.0745(2) 0.00344(14) 0.02922(16) 0.00639(13)
Si1 0.0600(12) 0.0871(15) 0.0998(17) -0.0215(14) 0.0259(12) 0.0055(11)
N1 0.079(5) 0.071(4) 0.102(5) 0.013(4) 0.024(4) -0.002(4)
N2 0.058(4) 0.049(3) 0.089(5) 0.014(3) 0.036(3) 0.007(3)
C1 0.072(6) 0.078(5) 0.115(8) -0.001(6) 0.011(5) -0.005(5)
C2 0.078(6) 0.103(7) 0.129(9) 0.020(7) -0.008(7) -0.001(6)
C3 0.103(8) 0.108(8) 0.109(8) -0.005(7) -0.003(7) -0.008(6)
C4 0.120(8) 0.070(5) 0.081(6) 0.000(5) 0.026(6) 0.002(5)
C5 0.102(6) 0.047(4) 0.086(6) 0.009(4) 0.038(5) -0.005(4)
C6 0.091(6) 0.045(4) 0.081(6) 0.001(4) 0.036(5) -0.003(4)
C7 0.129(8) 0.054(4) 0.100(7) -0.011(4) 0.060(6) 0.016(5)
C8 0.091(7) 0.069(5) 0.141(9) 0.007(6) 0.077(7) 0.015(5)
C9 0.077(5) 0.065(5) 0.126(8) 0.017(5) 0.040(6) 0.017(4)
C10 0.072(5) 0.050(4) 0.085(6) 0.018(4) 0.034(4) 0.009(4)
C11 0.076(5) 0.058(4) 0.090(6) 0.023(4) 0.024(5) 0.004(4)
C12 0.076(6) 0.077(6) 0.111(8) 0.018(6) 0.013(6) -0.006(4)
C13 0.111(8) 0.078(6) 0.127(10) 0.024(7) -0.011(7) -0.030(6)
C14 0.118(9) 0.073(6) 0.116(8) -0.015(5) 0.019(7) -0.006(6)
C15 0.096(7) 0.070(5) 0.102(7) 0.001(5) 0.012(6) 0.004(5)
C16 0.088(6) 0.049(4) 0.067(5) 0.007(4) 0.028(4) 0.017(4)
C17 0.069(5) 0.062(4) 0.066(5) 0.006(4) 0.018(4) 0.004(4)
C18 0.070(5) 0.069(5) 0.076(5) -0.010(4) 0.016(4) 0.002(4)
C19 0.071(5) 0.072(5) 0.061(5) -0.013(4) 0.013(4) 0.000(4)
C20 0.059(4) 0.090(6) 0.086(6) -0.019(5) 0.022(4) 0.003(4)
C21 0.159(11) 0.107(9) 0.256(16) 0.046(10) 0.097(11) 0.046(8)
C22 0.059(5) 0.124(8) 0.147(9) -0.009(7) 0.031(6) -0.002(5)
C23 0.093(8) 0.294(17) 0.128(8) -0.116(10) 0.026(7) 0.017(10)

loop_
_atom_type_symbol
_atom_type_description
_atom_type_scat_dispersion_real
_atom_type_scat_dispersion_imag
_atom_type_scat_source
Pt Pt -1.7033 8.3905 'International Tables Vol C Tables 4.2.6.8 and 6.1.1.4'
Si Si 0.0817 0.0704 'International Tables Vol C Tables 4.2.6.8 and 6.1.1.4'
N N 0.0061 0.0033 'International Tables Vol C Tables 4.2.6.8 and 6.1.1.4'
C C 0.0033 0.0016 'International Tables Vol C Tables 4.2.6.8 and 6.1.1.4'
H H 0.0000 0.0000 'International Tables Vol C Tables 4.2.6.8 and 6.1.1.4'

loop_
_geom_angle_atom_site_label_1
_geom_angle_atom_site_label_2
_geom_angle_atom_site_label_3
_geom_angle
C17 Pt1 N2 179.1(3)
C17 Pt1 C16 100.3(3)
N2 Pt1 C16 80.5(3)
C17 Pt1 N1 100.2(3)
N2 Pt1 N1 78.9(3)
C16 Pt1 N1 159.5(3)
C20 Si1 C23 108.7(4)
C20 Si1 C21 107.8(5)
C23 Si1 C21 110.3(7)
C20 Si1 C22 110.3(4)
C23 Si1 C22 110.2(5)
C21 Si1 C22 109.7(5)
C1 N1 C5 118.4(8)
C1 N1 Pt1 128.4(7)
C5 N1 Pt1 113.2(6)
C10 N2 C6 123.1(6)
C10 N2 Pt1 117.7(5)
C6 N2 Pt1 119.3(5)
C2 C1 N1 121.7(9)
C1 C2 C3 119.4(9)
C4 C3 C2 119.7(10)
C3 C4 C5 121.4(9)
C4 C5 N1 119.4(8)
C4 C5 C6 124.8(8)
N1 C5 C6 115.7(7)
N2 C6 C7 119.9(8)
N2 C6 C5 112.8(7)
C7 C6 C5 127.3(9)
C6 C7 C8 117.8(9)
C9 C8 C7 121.7(8)
C8 C9 C10 119.1(8)
N2 C10 C9 118.4(8)
N2 C10 C11 112.4(7)
C9 C10 C11 129.1(8)
C16 C11 C12 121.2(9)
C16 C11 C10 116.9(8)
C12 C11 C10 121.9(8)
C13 C12 C11 118.7(10)
C14 C13 C12 119.9(10)
C13 C14 C15 119.6(10)
C16 C15 C14 121.8(10)
C15 C16 C11 118.6(9)
C15 C16 Pt1 129.0(7)
C11 C16 Pt1 112.4(6)
C18 C17 Pt1 178.2(7)
C17 C18 C19 178.6(9)
C20 C19 C18 177.4(9)
C19 C20 Si1 177.2(8)

loop_
_geom_bond_atom_site_label_1
_geom_bond_atom_site_label_2
_geom_bond_distance
Pt1 C17 1.960(8)
Pt1 N2 1.999(5)
Pt1 C16 2.027(9)
Pt1 N1 2.066(7)
Si1 C20 1.827(8)
Si1 C23 1.841(9)
Si1 C21 1.854(11)
Si1 C22 1.871(9)
N1 C1 1.377(10)
N1 C5 1.398(10)
N2 C10 1.342(9)
N2 C6 1.345(9)
C1 C2 1.371(12)
C2 C3 1.393(13)
C3 C4 1.347(12)
C4 C5 1.388(11)
C5 C6 1.457(10)
C6 C7 1.365(10)
C7 C8 1.383(12)
C8 C9 1.358(12)
C9 C10 1.382(10)
C10 C11 1.463(11)
C11 C16 1.387(11)
C11 C12 1.405(12)
C12 C13 1.404(14)
C13 C14 1.370(14)
C14 C15 1.405(14)
C15 C16 1.359(11)
C17 C18 1.201(10)
C18 C19 1.373(11)
C19 C20 1.208(10)
